data_7010017
loop_
_publ_author_name
'Holland, Joanne M.'
'Liu, Xiaoming'
'Zhao, Jing P.'
'Mabbs, Frank E.'
'Kilner, Colin A.'
'Thornton-Pett, Mark'
'Halcrow, Malcolm A.'

_publ_section_title
;
 Copper complexes of 2,6-bis(iminomethyl)pyridine derivatives and of
 1,3-bis(pyridin-2-yl)pyrazole. Effects of ligand bulk and
 conformational strain on the ground state of a six-co-ordinate
 copper(II) ion
;
_journal_issue 19
_journal_name_full 'Journal of the Chemical Society, Dalton Transactions'
_journal_page_first 3316
_journal_paper_doi 10.1039/b005105p
_journal_year 2000
_chemical_formula_moiety 'C30 H46 Cu N6, 2B F4, 0.5C3 H6 O'
_chemical_formula_sum 'C31.5 H49 B2 Cu F8 N6 O0.5'
_chemical_formula_weight 756.93
_chemical_name_systematic
; 
Bis-[2,6-bis-{N-tert-butylcarbaldimino}pyridine]copper(II) ditetrafluoroborate 
hemi-acetone solvate
;
_space_group_IT_number 2
_symmetry_cell_setting triclinic
_symmetry_space_group_name_Hall '-P 1'
_symmetry_space_group_name_H-M 'P -1'
_atom_sites_solution_hydrogens geom
_atom_sites_solution_primary direct
_atom_sites_solution_secondary difmap
_audit_creation_method SHELXL-97
_cell_angle_alpha 81.6900(8)
_cell_angle_beta 75.7200(8)
_cell_angle_gamma 89.0990(8)
_cell_formula_units_Z 4
_cell_length_a 11.12350(10)
_cell_length_b 17.0639(2)
_cell_length_c 19.9979(3)
_cell_measurement_temperature 150(2)
_cell_volume 3639.12(8)
_computing_cell_refinement 'DENZO-SMN (Otwinowski & Minor, 1996)'
_computing_data_collection 'COLLECT (Nonius, 1999)'
_computing_data_reduction 'DENZO-SMN (Otwinowski & Minor, 1996)'
_computing_molecular_graphics 'ORTEX (McArdle, 1995)'
_computing_publication_material 'local program'
_computing_structure_refinement 'SHELXL-97 (Sheldrick, 1997)'
_computing_structure_solution 'SHELXS-97 (Sheldrick, 1990)'
_diffrn_ambient_temperature 150(2)
_diffrn_detector_area_resol_mean 9.091
_diffrn_measured_fraction_theta_full 0.999
_diffrn_measured_fraction_theta_max 0.999
_diffrn_measurement_device_type 'Nonius KappaCCD area detector diffractometer'
_diffrn_measurement_method
;
   Detector set at 30mm from sample with different 2theta offsets 
   1 degree phi exposures for chi=0 degree settings
   1 degree omega exposures for chi=90 degree settings
;
_diffrn_radiation_monochromator graphite
_diffrn_radiation_source 'fine-focus sealed tube'
_diffrn_radiation_type MoK\a
_diffrn_radiation_wavelength 0.71073
_diffrn_reflns_av_R_equivalents 0.0637
_diffrn_reflns_av_sigmaI/netI 0.0380
_diffrn_reflns_limit_h_max 14
_diffrn_reflns_limit_h_min -14
_diffrn_reflns_limit_k_max 22
_diffrn_reflns_limit_k_min -22
_diffrn_reflns_limit_l_max 25
_diffrn_reflns_limit_l_min -25
_diffrn_reflns_number 114065
_diffrn_reflns_theta_full 27.48
_diffrn_reflns_theta_max 27.48
_diffrn_reflns_theta_min 1.21
_exptl_absorpt_coefficient_mu 0.674
_exptl_absorpt_correction_T_max 0.9235
_exptl_absorpt_correction_T_min 0.8082
_exptl_absorpt_correction_type multi-scan
_exptl_absorpt_process_details
;
 Using multiple and symmetry-related data measurements via the program SORTAV
 See R.H. Blessing, Acta Cryst (1995), A51, 33-38 
;
_exptl_crystal_colour Green
_exptl_crystal_density_diffrn 1.382
_exptl_crystal_density_method 'not measured'
_exptl_crystal_description Lath
_exptl_crystal_F_000 1580
_exptl_crystal_size_max 0.33
_exptl_crystal_size_mid 0.30
_exptl_crystal_size_min 0.12
_refine_diff_density_max 0.784
_refine_diff_density_min -0.702
_refine_diff_density_rms 0.098
_refine_ls_extinction_method none
_refine_ls_goodness_of_fit_ref 1.027
_refine_ls_hydrogen_treatment mixed
_refine_ls_matrix_type full
_refine_ls_number_parameters 883
_refine_ls_number_reflns 16691
_refine_ls_number_restraints 0
_refine_ls_restrained_S_all 1.027
_refine_ls_R_factor_all 0.0553
_refine_ls_R_factor_gt 0.0430
_refine_ls_shift/su_max 0.002
_refine_ls_shift/su_mean 0.000
_refine_ls_structure_factor_coef Fsqd
_refine_ls_weighting_details 'calc w=1/[\s^2^(Fo^2^)+(0.0700P)^2^+1.8581P] where P=(Fo^2^+2Fc^2^)/3'
_refine_ls_weighting_scheme calc
_refine_ls_wR_factor_gt 0.1161
_refine_ls_wR_factor_ref 0.1266
_reflns_number_gt 13873
_reflns_number_total 16691
_reflns_threshold_expression >2sigma(I)
_cod_data_source_file b005105p.txt
_cod_data_source_block jmh6
_cod_depositor_comments
;
The following automatic conversions were performed:
'_symmetry_cell_setting' value 'Triclinic' changed to 'triclinic'
according to '/home/saulius/struct/CIF-dictionaries/cif_core.dic'
dictionary named 'cif_core.dic' version 2.4.1 from 2010-06-29.

Automatic conversion script
Id: cif_fix_enum 1527 2010-12-29 10:47:43Z saulius 
;
_cod_original_formula_sum 'C31.50 H49 B2 Cu F8 N6 O0.50'
_cod_database_code 7010017

loop_
_symmetry_equiv_pos_as_xyz
'x, y, z'
'-x, -y, -z'

loop_
_atom_site_label
_atom_site_type_symbol
_atom_site_fract_x
_atom_site_fract_y
_atom_site_fract_z
_atom_site_U_iso_or_equiv
_atom_site_adp_type
_atom_site_occupancy
_atom_site_symmetry_multiplicity
_atom_site_calc_flag
_atom_site_refinement_flags
_atom_site_disorder_assembly
_atom_site_disorder_group
Cu1 Cu 0.21954(2) 0.304389(13) 0.671996(12) 0.02601(7) Uani 1 1 d . . .
N1 N 0.19899(15) 0.41643(9) 0.64633(8) 0.0244(3) Uani 1 1 d . . .
C1 C 0.11310(18) 0.44119(11) 0.61198(10) 0.0252(4) Uani 1 1 d . . .
C2 C 0.08969(19) 0.52098(12) 0.59667(11) 0.0305(4) Uani 1 1 d . . .
H2 H 0.0271 0.5376 0.5732 0.037 Uiso 1 1 calc R . .
C3 C 0.1597(2) 0.57591(12) 0.61646(12) 0.0323(4) Uani 1 1 d . . .
H3 H 0.1456 0.6309 0.6066 0.039 Uiso 1 1 calc R . .
C4 C 0.25029(19) 0.55022(12) 0.65066(11) 0.0298(4) Uani 1 1 d . . .
H4 H 0.3001 0.5872 0.6637 0.036 Uiso 1 1 calc R . .
C5 C 0.26711(18) 0.46949(11) 0.66563(10) 0.0258(4) Uani 1 1 d . . .
C6 C 0.04746(18) 0.37770(12) 0.59189(10) 0.0270(4) Uani 1 1 d . . .
H6 H -0.0120 0.3904 0.5653 0.032 Uiso 1 1 calc R . .
N2 N 0.07061(15) 0.30582(10) 0.61028(9) 0.0267(3) Uani 1 1 d . . .
C7 C -0.0019(2) 0.24299(12) 0.59048(11) 0.0321(4) Uani 1 1 d . . .
C8 C 0.0770(3) 0.17038(16) 0.5827(2) 0.0654(9) Uani 1 1 d . . .
H8A H 0.1538 0.1841 0.5466 0.098 Uiso 1 1 calc R . .
H8B H 0.0312 0.1291 0.5694 0.098 Uiso 1 1 calc R . .
H8C H 0.0970 0.1509 0.6272 0.098 Uiso 1 1 calc R . .
C9 C -0.0389(3) 0.26898(16) 0.52260(16) 0.0580(8) Uani 1 1 d . . .
H9A H -0.0974 0.3124 0.5285 0.087 Uiso 1 1 calc R . .
H9B H -0.0782 0.2243 0.5098 0.087 Uiso 1 1 calc R . .
H9C H 0.0351 0.2870 0.4857 0.087 Uiso 1 1 calc R . .
C10 C -0.1184(3) 0.2265(2) 0.64887(18) 0.0796(12) Uani 1 1 d . . .
H10A H -0.0957 0.2095 0.6930 0.119 Uiso 1 1 calc R . .
H10B H -0.1679 0.1846 0.6391 0.119 Uiso 1 1 calc R . .
H10C H -0.1671 0.2748 0.6523 0.119 Uiso 1 1 calc R . .
C11 C 0.35661(18) 0.43546(12) 0.70427(10) 0.0276(4) Uani 1 1 d . . .
H11 H 0.4113 0.4689 0.7176 0.033 Uiso 1 1 calc R . .
N3 N 0.35998(15) 0.36038(10) 0.71967(9) 0.0269(3) Uani 1 1 d . . .
C12 C 0.45204(19) 0.32648(13) 0.75888(11) 0.0313(4) Uani 1 1 d . . .
C13 C 0.5168(2) 0.38840(15) 0.78686(13) 0.0409(5) Uani 1 1 d . . .
H13A H 0.5668 0.4246 0.7477 0.061 Uiso 1 1 calc R . .
H13B H 0.5708 0.3618 0.8147 0.061 Uiso 1 1 calc R . .
H13C H 0.4544 0.4184 0.8160 0.061 Uiso 1 1 calc R . .
C14 C 0.5490(2) 0.28496(15) 0.70804(13) 0.0403(5) Uani 1 1 d . . .
H14A H 0.5083 0.2433 0.6920 0.060 Uiso 1 1 calc R . .
H14B H 0.6112 0.2614 0.7316 0.060 Uiso 1 1 calc R . .
H14C H 0.5895 0.3236 0.6679 0.060 Uiso 1 1 calc R . .
C15 C 0.3817(2) 0.26676(16) 0.81973(13) 0.0458(6) Uani 1 1 d . . .
H15A H 0.3148 0.2935 0.8493 0.069 Uiso 1 1 calc R . .
H15B H 0.4388 0.2440 0.8473 0.069 Uiso 1 1 calc R . .
H15C H 0.3463 0.2244 0.8017 0.069 Uiso 1 1 calc R . .
N4 N 0.23387(16) 0.19157(10) 0.70446(9) 0.0270(3) Uani 1 1 d . . .
C16 C 0.31708(19) 0.14872(12) 0.66437(11) 0.0293(4) Uani 1 1 d . . .
C17 C 0.3347(2) 0.06897(13) 0.68562(12) 0.0355(5) Uani 1 1 d . . .
H17 H 0.3931 0.0395 0.6565 0.043 Uiso 1 1 calc R . .
C18 C 0.2657(2) 0.03353(13) 0.74991(13) 0.0394(5) Uani 1 1 d . . .
H18 H 0.2773 -0.0206 0.7658 0.047 Uiso 1 1 calc R . .
C19 C 0.1795(2) 0.07750(12) 0.79105(12) 0.0346(5) Uani 1 1 d . . .
H19 H 0.1311 0.0539 0.8352 0.042 Uiso 1 1 calc R . .
C20 C 0.16503(19) 0.15671(12) 0.76652(11) 0.0288(4) Uani 1 1 d . . .
C21 C 0.3890(2) 0.19189(12) 0.59784(11) 0.0322(4) Uani 1 1 d . . .
H21 H 0.4477 0.1649 0.5665 0.039 Uiso 1 1 calc R . .
N5 N 0.37227(16) 0.26549(10) 0.58241(9) 0.0279(3) Uani 1 1 d . . .
C22 C 0.4457(2) 0.30794(12) 0.51379(11) 0.0322(4) Uani 1 1 d . . .
C23 C 0.3720(3) 0.29830(15) 0.46014(12) 0.0442(6) Uani 1 1 d . . .
H23A H 0.3632 0.2419 0.4573 0.066 Uiso 1 1 calc R . .
H23B H 0.4159 0.3260 0.4144 0.066 Uiso 1 1 calc R . .
H23C H 0.2896 0.3208 0.4743 0.066 Uiso 1 1 calc R . .
C24 C 0.5761(2) 0.27515(16) 0.49239(14) 0.0493(6) Uani 1 1 d . . .
H24A H 0.6177 0.2756 0.5302 0.074 Uiso 1 1 calc R . .
H24B H 0.6238 0.3081 0.4502 0.074 Uiso 1 1 calc R . .
H24C H 0.5704 0.2207 0.4830 0.074 Uiso 1 1 calc R . .
C25 C 0.4545(2) 0.39526(13) 0.52049(12) 0.0383(5) Uani 1 1 d . . .
H25A H 0.3709 0.4169 0.5315 0.057 Uiso 1 1 calc R . .
H25B H 0.5033 0.4241 0.4764 0.057 Uiso 1 1 calc R . .
H25C H 0.4949 0.4010 0.5579 0.057 Uiso 1 1 calc R . .
C26 C 0.0781(2) 0.20726(12) 0.80847(11) 0.0305(4) Uani 1 1 d . . .
H26 H 0.0282 0.1854 0.8528 0.037 Uiso 1 1 calc R . .
N6 N 0.06944(15) 0.27998(10) 0.78561(9) 0.0272(3) Uani 1 1 d . . .
C27 C -0.01792(19) 0.33050(12) 0.82961(11) 0.0306(4) Uani 1 1 d . . .
C28 C 0.0460(2) 0.41084(14) 0.82112(14) 0.0417(5) Uani 1 1 d . . .
H28A H 0.1258 0.4037 0.8334 0.063 Uiso 1 1 calc R . .
H28B H -0.0066 0.4443 0.8519 0.063 Uiso 1 1 calc R . .
H28C H 0.0598 0.4363 0.7726 0.063 Uiso 1 1 calc R . .
C29 C -0.0538(3) 0.29605(15) 0.90697(13) 0.0466(6) Uani 1 1 d . . .
H29A H -0.1006 0.2462 0.9132 0.070 Uiso 1 1 calc R . .
H29B H -0.1053 0.3338 0.9335 0.070 Uiso 1 1 calc R . .
H29C H 0.0214 0.2861 0.9238 0.070 Uiso 1 1 calc R . .
C30 C -0.1335(2) 0.33987(15) 0.80140(15) 0.0448(6) Uani 1 1 d . . .
H30A H -0.1101 0.3632 0.7521 0.067 Uiso 1 1 calc R . .
H30B H -0.1916 0.3746 0.8279 0.067 Uiso 1 1 calc R . .
H30C H -0.1732 0.2878 0.8060 0.067 Uiso 1 1 calc R . .
Cu2 Cu 0.28365(2) 0.165027(14) 0.199855(12) 0.02556(7) Uani 1 1 d . . .
N7 N 0.41455(15) 0.15913(9) 0.24798(9) 0.0257(3) Uani 1 1 d . . .
C31 C 0.38713(19) 0.13554(11) 0.31727(11) 0.0279(4) Uani 1 1 d . . .
C32 C 0.4785(2) 0.13051(12) 0.35407(11) 0.0320(4) Uani 1 1 d . . .
H32 H 0.4586 0.1124 0.4028 0.038 Uiso 1 1 calc R . .
C33 C 0.5996(2) 0.15255(13) 0.31808(12) 0.0360(5) Uani 1 1 d . . .
H33 H 0.6634 0.1506 0.3422 0.043 Uiso 1 1 calc R . .
C34 C 0.6264(2) 0.17733(12) 0.24697(12) 0.0332(5) Uani 1 1 d . . .
H34 H 0.7086 0.1929 0.2218 0.040 Uiso 1 1 calc R . .
C35 C 0.53156(19) 0.17921(11) 0.21282(11) 0.0274(4) Uani 1 1 d . . .
C36 C 0.2553(2) 0.11522(12) 0.34979(11) 0.0298(4) Uani 1 1 d . . .
H36 H 0.2286 0.0964 0.3983 0.036 Uiso 1 1 calc R . .
N8 N 0.17747(16) 0.12318(10) 0.31198(9) 0.0289(4) Uani 1 1 d . . .
C37 C 0.0431(2) 0.10322(14) 0.34623(11) 0.0342(5) Uani 1 1 d . . .
C38 C 0.0210(2) 0.06255(19) 0.42111(13) 0.0516(7) Uani 1 1 d . . .
H38A H 0.0726 0.0156 0.4228 0.077 Uiso 1 1 calc R . .
H38B H -0.0667 0.0466 0.4389 0.077 Uiso 1 1 calc R . .
H38C H 0.0427 0.0992 0.4499 0.077 Uiso 1 1 calc R . .
C39 C -0.0031(3) 0.0486(2) 0.30386(15) 0.0567(7) Uani 1 1 d . . .
H39A H 0.0040 0.0760 0.2564 0.085 Uiso 1 1 calc R . .
H39B H -0.0901 0.0337 0.3258 0.085 Uiso 1 1 calc R . .
H39C H 0.0470 0.0009 0.3020 0.085 Uiso 1 1 calc R . .
C40 C -0.0264(2) 0.18108(18) 0.34337(17) 0.0562(7) Uani 1 1 d . . .
H40A H 0.0091 0.2181 0.3668 0.084 Uiso 1 1 calc R . .
H40B H -0.1142 0.1711 0.3668 0.084 Uiso 1 1 calc R . .
H40C H -0.0185 0.2040 0.2946 0.084 Uiso 1 1 calc R . .
C41 C 0.54973(19) 0.20291(12) 0.13716(11) 0.0288(4) Uani 1 1 d . . .
H41 H 0.6300 0.2177 0.1085 0.035 Uiso 1 1 calc R . .
N9 N 0.45749(15) 0.20345(10) 0.11066(9) 0.0269(3) Uani 1 1 d . . .
C42 C 0.4759(2) 0.22636(12) 0.03349(11) 0.0303(4) Uani 1 1 d . . .
C43 C 0.6095(2) 0.25073(16) -0.00498(13) 0.0434(6) Uani 1 1 d . . .
H43A H 0.6339 0.2975 0.0121 0.065 Uiso 1 1 calc R . .
H43B H 0.6154 0.2632 -0.0551 0.065 Uiso 1 1 calc R . .
H43C H 0.6647 0.2071 0.0033 0.065 Uiso 1 1 calc R . .
C44 C 0.3900(2) 0.29531(14) 0.02282(12) 0.0415(5) Uani 1 1 d . . .
H44A H 0.3035 0.2774 0.0422 0.062 Uiso 1 1 calc R . .
H44B H 0.4033 0.3143 -0.0271 0.062 Uiso 1 1 calc R . .
H44C H 0.4082 0.3384 0.0466 0.062 Uiso 1 1 calc R . .
C45 C 0.4372(2) 0.15414(14) 0.00602(12) 0.0404(5) Uani 1 1 d . . .
H45A H 0.4933 0.1106 0.0129 0.061 Uiso 1 1 calc R . .
H45B H 0.4413 0.1677 -0.0438 0.061 Uiso 1 1 calc R . .
H45C H 0.3521 0.1379 0.0313 0.061 Uiso 1 1 calc R . .
N10 N 0.15481(15) 0.17137(10) 0.14980(9) 0.0260(3) Uani 1 1 d . . .
C46 C 0.12750(19) 0.10813(12) 0.12246(10) 0.0274(4) Uani 1 1 d . . .
C47 C 0.0392(2) 0.11199(13) 0.08358(12) 0.0330(4) Uani 1 1 d . . .
H47 H 0.0214 0.0671 0.0643 0.040 Uiso 1 1 calc R . .
C48 C -0.0221(2) 0.18197(13) 0.07347(12) 0.0347(5) Uani 1 1 d . . .
H48 H -0.0829 0.1856 0.0472 0.042 Uiso 1 1 calc R . .
C49 C 0.0055(2) 0.24706(13) 0.10200(12) 0.0337(5) Uani 1 1 d . . .
H49 H -0.0356 0.2957 0.0953 0.040 Uiso 1 1 calc R . .
C50 C 0.09430(18) 0.23945(12) 0.14043(11) 0.0279(4) Uani 1 1 d . . .
C51 C 0.19498(19) 0.03546(12) 0.13737(11) 0.0280(4) Uani 1 1 d . . .
H51 H 0.1784 -0.0116 0.1207 0.034 Uiso 1 1 calc R . .
N11 N 0.27568(15) 0.03592(10) 0.17272(9) 0.0269(3) Uani 1 1 d . . .
C52 C 0.3450(2) -0.03797(12) 0.18701(11) 0.0302(4) Uani 1 1 d . . .
C53 C 0.4770(2) -0.02306(14) 0.14262(15) 0.0439(6) Uani 1 1 d . . .
H53A H 0.4770 -0.0175 0.0932 0.066 Uiso 1 1 calc R . .
H53B H 0.5286 -0.0677 0.1538 0.066 Uiso 1 1 calc R . .
H53C H 0.5105 0.0257 0.1523 0.066 Uiso 1 1 calc R . .
C54 C 0.2897(2) -0.11176(13) 0.16957(13) 0.0392(5) Uani 1 1 d . . .
H54A H 0.2042 -0.1206 0.1977 0.059 Uiso 1 1 calc R . .
H54B H 0.3392 -0.1579 0.1799 0.059 Uiso 1 1 calc R . .
H54C H 0.2904 -0.1041 0.1200 0.059 Uiso 1 1 calc R . .
C55 C 0.3434(3) -0.04932(14) 0.26438(12) 0.0409(5) Uani 1 1 d . . .
H55A H 0.3836 -0.0034 0.2747 0.061 Uiso 1 1 calc R . .
H55B H 0.3881 -0.0974 0.2757 0.061 Uiso 1 1 calc R . .
H55C H 0.2573 -0.0545 0.2923 0.061 Uiso 1 1 calc R . .
C56 C 0.13003(19) 0.30536(12) 0.17272(11) 0.0289(4) Uani 1 1 d . . .
H56 H 0.0890 0.3545 0.1697 0.035 Uiso 1 1 calc R . .
N12 N 0.21606(16) 0.29569(10) 0.20454(9) 0.0285(4) Uani 1 1 d . . .
C57 C 0.2513(2) 0.36258(12) 0.23736(12) 0.0341(5) Uani 1 1 d . . .
C58 C 0.1709(3) 0.43441(16) 0.23256(18) 0.0599(8) Uani 1 1 d . . .
H58A H 0.1765 0.4546 0.1834 0.090 Uiso 1 1 calc R . .
H58B H 0.1996 0.4756 0.2548 0.090 Uiso 1 1 calc R . .
H58C H 0.0846 0.4196 0.2564 0.090 Uiso 1 1 calc R . .
C59 C 0.2395(5) 0.33175(18) 0.31320(18) 0.0898(15) Uani 1 1 d . . .
H59A H 0.1544 0.3123 0.3349 0.135 Uiso 1 1 calc R . .
H59B H 0.2593 0.3745 0.3368 0.135 Uiso 1 1 calc R . .
H59C H 0.2972 0.2883 0.3172 0.135 Uiso 1 1 calc R . .
C60 C 0.3839(3) 0.3856(2) 0.1997(3) 0.0987(16) Uani 1 1 d . . .
H60A H 0.4382 0.3415 0.2082 0.148 Uiso 1 1 calc R . .
H60B H 0.4091 0.4321 0.2170 0.148 Uiso 1 1 calc R . .
H60C H 0.3905 0.3983 0.1496 0.148 Uiso 1 1 calc R . .
B1 B 0.2542(2) 0.52334(15) 0.40396(14) 0.0338(5) Uani 1 1 d . . .
F1 F 0.37144(13) 0.49658(9) 0.37682(8) 0.0491(4) Uani 1 1 d . . .
F2 F 0.25968(16) 0.58249(10) 0.44390(9) 0.0574(4) Uani 1 1 d . . .
F3 F 0.17868(13) 0.46086(9) 0.44527(8) 0.0455(3) Uani 1 1 d . . .
F4 F 0.20135(14) 0.55381(9) 0.34939(8) 0.0484(4) Uani 1 1 d . . .
B2 B -0.2168(2) 0.03954(16) 0.02696(14) 0.0364(5) Uani 1 1 d . . .
F5 F -0.25570(14) 0.08018(10) 0.08410(8) 0.0526(4) Uani 1 1 d . . .
F6 F -0.13275(15) 0.08665(10) -0.02730(8) 0.0570(4) Uani 1 1 d . . .
F7 F -0.31580(14) 0.02019(11) 0.00257(8) 0.0560(4) Uani 1 1 d . . .
F8 F -0.15704(19) -0.02726(11) 0.04774(9) 0.0704(5) Uani 1 1 d . . .
B3 B 0.3210(3) -0.0455(2) 0.48633(18) 0.0631(11) Uani 1 1 d . . .
F9 F 0.28729(18) 0.03142(12) 0.49765(9) 0.0748(6) Uani 1 1 d . . .
F10 F 0.2457(3) -0.07374(16) 0.44980(12) 0.1008(8) Uani 1 1 d . . .
F11 F 0.3040(2) -0.09177(13) 0.55058(11) 0.0877(7) Uani 1 1 d . . .
F12 F 0.4435(2) -0.04608(13) 0.44964(16) 0.1239(12) Uani 1 1 d . . .
B4 B 0.7801(3) 0.37406(18) 0.18450(18) 0.0471(7) Uani 1 1 d . . .
F13 F 0.74053(15) 0.33136(9) 0.13944(8) 0.0517(4) Uani 1 1 d . . .
F14 F 0.8121(2) 0.32351(11) 0.23710(10) 0.0705(5) Uani 1 1 d . . .
F15 F 0.88953(17) 0.41524(10) 0.14593(12) 0.0737(5) Uani 1 1 d . . .
F16 F 0.6937(2) 0.42810(14) 0.20749(11) 0.0865(7) Uani 1 1 d . . .
C1S C 0.2576(4) 0.5025(2) 0.00451(17) 0.0731(10) Uani 1 1 d . . .
O1S O 0.2476(5) 0.5320(3) 0.05716(17) 0.1514(17) Uani 1 1 d . . .
C2S C 0.1598(4) 0.4549(3) -0.0079(3) 0.1107(17) Uani 1 1 d . . .
H2S1 H 0.0970 0.4400 0.0360 0.166 Uiso 1 1 calc R . .
H2S2 H 0.1954 0.4069 -0.0258 0.166 Uiso 1 1 calc R . .
H2S3 H 0.1212 0.4856 -0.0420 0.166 Uiso 1 1 calc R . .
C3S C 0.3747(4) 0.5156(2) -0.0504(2) 0.0767(10) Uani 1 1 d . . .
H3S1 H 0.4238 0.5579 -0.0407 0.115 Uiso 1 1 calc R . .
H3S2 H 0.3560 0.5309 -0.0958 0.115 Uiso 1 1 calc R . .
H3S3 H 0.4221 0.4667 -0.0509 0.115 Uiso 1 1 calc R . .

loop_
_atom_site_aniso_label
_atom_site_aniso_U_11
_atom_site_aniso_U_22
_atom_site_aniso_U_33
_atom_site_aniso_U_23
_atom_site_aniso_U_13
_atom_site_aniso_U_12
Cu1 0.02810(13) 0.02097(12) 0.02829(13) -0.00087(9) -0.00738(10) 0.00249(9)
N1 0.0240(8) 0.0236(8) 0.0242(8) -0.0018(6) -0.0042(6) 0.0009(6)
C1 0.0243(9) 0.0253(9) 0.0241(9) -0.0017(7) -0.0035(7) 0.0000(7)
C2 0.0298(10) 0.0292(10) 0.0323(11) -0.0005(8) -0.0099(8) 0.0040(8)
C3 0.0363(11) 0.0220(9) 0.0369(11) 0.0000(8) -0.0082(9) 0.0021(8)
C4 0.0297(10) 0.0258(10) 0.0326(11) -0.0034(8) -0.0053(8) -0.0032(8)
C5 0.0244(9) 0.0253(9) 0.0257(9) -0.0021(7) -0.0034(7) 0.0002(7)
C6 0.0246(9) 0.0290(10) 0.0267(10) -0.0023(8) -0.0061(8) 0.0016(8)
N2 0.0266(8) 0.0251(8) 0.0274(8) -0.0030(7) -0.0050(7) -0.0008(6)
C7 0.0341(11) 0.0280(10) 0.0346(11) -0.0047(8) -0.0085(9) -0.0051(8)
C8 0.075(2) 0.0368(14) 0.109(3) -0.0310(16) -0.057(2) 0.0133(13)
C9 0.084(2) 0.0414(14) 0.0626(18) -0.0055(13) -0.0450(17) -0.0076(14)
C10 0.075(2) 0.087(2) 0.064(2) -0.0308(18) 0.0203(17) -0.054(2)
C11 0.0260(9) 0.0280(10) 0.0287(10) -0.0043(8) -0.0064(8) -0.0014(8)
N3 0.0259(8) 0.0286(8) 0.0262(8) -0.0030(7) -0.0072(7) 0.0021(7)
C12 0.0299(10) 0.0322(10) 0.0333(11) 0.0001(9) -0.0134(9) 0.0023(8)
C13 0.0413(13) 0.0433(13) 0.0446(13) -0.0056(10) -0.0235(11) 0.0026(10)
C14 0.0361(12) 0.0426(13) 0.0452(13) -0.0064(10) -0.0163(10) 0.0119(10)
C15 0.0425(13) 0.0528(15) 0.0406(13) 0.0139(11) -0.0188(11) -0.0056(11)
N4 0.0288(8) 0.0241(8) 0.0278(8) -0.0016(7) -0.0074(7) 0.0016(6)
C16 0.0313(10) 0.0253(9) 0.0309(10) -0.0026(8) -0.0081(8) 0.0027(8)
C17 0.0369(11) 0.0262(10) 0.0409(12) -0.0029(9) -0.0062(10) 0.0069(9)
C18 0.0472(13) 0.0253(10) 0.0436(13) 0.0017(9) -0.0116(11) 0.0049(9)
C19 0.0396(12) 0.0275(10) 0.0334(11) 0.0033(8) -0.0072(9) 0.0002(9)
C20 0.0315(10) 0.0251(9) 0.0294(10) -0.0013(8) -0.0083(8) -0.0005(8)
C21 0.0329(11) 0.0294(10) 0.0319(11) -0.0043(8) -0.0041(9) 0.0033(8)
N5 0.0289(9) 0.0270(8) 0.0276(8) -0.0025(7) -0.0075(7) 0.0019(7)
C22 0.0349(11) 0.0292(10) 0.0285(10) 0.0004(8) -0.0030(9) 0.0012(8)
C23 0.0586(15) 0.0431(13) 0.0305(12) -0.0018(10) -0.0119(11) -0.0037(11)
C24 0.0396(13) 0.0451(14) 0.0492(15) 0.0075(11) 0.0067(11) 0.0054(11)
C25 0.0466(13) 0.0303(11) 0.0330(11) -0.0001(9) -0.0025(10) -0.0035(9)
C26 0.0323(10) 0.0298(10) 0.0263(10) 0.0000(8) -0.0035(8) -0.0013(8)
N6 0.0262(8) 0.0260(8) 0.0280(8) -0.0019(7) -0.0054(7) 0.0010(7)
C27 0.0291(10) 0.0289(10) 0.0308(10) -0.0041(8) -0.0020(8) 0.0018(8)
C28 0.0395(12) 0.0339(11) 0.0471(14) -0.0135(10) 0.0026(10) -0.0031(10)
C29 0.0550(15) 0.0418(13) 0.0341(12) -0.0027(10) 0.0033(11) 0.0092(11)
C30 0.0355(12) 0.0447(13) 0.0584(16) -0.0173(12) -0.0145(11) 0.0113(10)
Cu2 0.02579(13) 0.02644(13) 0.02557(13) -0.00274(9) -0.00904(10) 0.00033(9)
N7 0.0272(8) 0.0226(8) 0.0278(8) -0.0029(6) -0.0081(7) 0.0009(6)
C31 0.0336(10) 0.0225(9) 0.0288(10) -0.0035(8) -0.0102(8) 0.0017(8)
C32 0.0398(11) 0.0276(10) 0.0315(11) -0.0023(8) -0.0157(9) 0.0028(9)
C33 0.0363(11) 0.0333(11) 0.0439(13) -0.0046(9) -0.0209(10) 0.0028(9)
C34 0.0281(10) 0.0294(10) 0.0434(12) -0.0026(9) -0.0129(9) 0.0000(8)
C35 0.0278(10) 0.0227(9) 0.0321(10) -0.0045(8) -0.0080(8) 0.0012(7)
C36 0.0347(11) 0.0286(10) 0.0254(10) -0.0021(8) -0.0072(8) 0.0009(8)
N8 0.0297(9) 0.0282(8) 0.0278(9) -0.0028(7) -0.0059(7) -0.0007(7)
C37 0.0284(10) 0.0421(12) 0.0293(11) -0.0006(9) -0.0043(8) -0.0015(9)
C38 0.0344(12) 0.0778(19) 0.0341(13) 0.0090(12) -0.0022(10) -0.0036(12)
C39 0.0417(14) 0.079(2) 0.0455(15) -0.0147(14) 0.0006(12) -0.0251(14)
C40 0.0343(13) 0.0591(17) 0.0671(19) 0.0049(14) -0.0056(12) 0.0087(12)
C41 0.0253(10) 0.0269(10) 0.0331(11) -0.0044(8) -0.0053(8) -0.0001(8)
N9 0.0288(8) 0.0236(8) 0.0265(8) -0.0017(6) -0.0048(7) 0.0003(6)
C42 0.0339(11) 0.0293(10) 0.0249(10) -0.0004(8) -0.0041(8) 0.0005(8)
C43 0.0399(13) 0.0495(14) 0.0335(12) 0.0020(10) 0.0001(10) -0.0053(11)
C44 0.0499(14) 0.0384(12) 0.0324(12) 0.0032(9) -0.0083(10) 0.0075(10)
C45 0.0563(15) 0.0368(12) 0.0277(11) -0.0038(9) -0.0096(10) -0.0052(11)
N10 0.0259(8) 0.0257(8) 0.0257(8) -0.0019(6) -0.0061(7) -0.0006(6)
C46 0.0277(10) 0.0274(10) 0.0266(10) -0.0027(8) -0.0062(8) -0.0010(8)
C47 0.0313(11) 0.0353(11) 0.0347(11) -0.0058(9) -0.0121(9) -0.0030(9)
C48 0.0314(11) 0.0396(12) 0.0368(11) -0.0032(9) -0.0164(9) -0.0002(9)
C49 0.0310(11) 0.0353(11) 0.0358(11) -0.0028(9) -0.0119(9) 0.0046(9)
C50 0.0266(10) 0.0287(10) 0.0280(10) -0.0017(8) -0.0075(8) 0.0029(8)
C51 0.0296(10) 0.0257(9) 0.0284(10) -0.0043(8) -0.0066(8) -0.0021(8)
N11 0.0279(8) 0.0245(8) 0.0271(8) -0.0012(6) -0.0058(7) -0.0006(6)
C52 0.0346(11) 0.0233(9) 0.0335(11) -0.0023(8) -0.0111(9) 0.0032(8)
C53 0.0368(12) 0.0331(12) 0.0586(16) -0.0020(11) -0.0089(11) 0.0070(10)
C54 0.0532(14) 0.0248(10) 0.0434(13) -0.0035(9) -0.0200(11) 0.0021(10)
C55 0.0596(15) 0.0298(11) 0.0383(12) -0.0028(9) -0.0232(11) 0.0067(10)
C56 0.0305(10) 0.0255(9) 0.0308(10) -0.0032(8) -0.0085(8) 0.0045(8)
N12 0.0316(9) 0.0250(8) 0.0292(9) -0.0046(7) -0.0078(7) 0.0019(7)
C57 0.0410(12) 0.0259(10) 0.0404(12) -0.0110(9) -0.0160(10) 0.0033(9)
C58 0.084(2) 0.0388(14) 0.075(2) -0.0279(14) -0.0440(18) 0.0213(14)
C59 0.194(5) 0.0383(15) 0.061(2) -0.0086(14) -0.075(3) -0.006(2)
C60 0.0467(17) 0.090(3) 0.167(4) -0.089(3) 0.001(2) -0.0178(17)
B1 0.0315(12) 0.0352(12) 0.0348(13) -0.0048(10) -0.0086(10) 0.0014(10)
F1 0.0341(7) 0.0545(9) 0.0516(9) 0.0017(7) -0.0030(6) 0.0081(6)
F2 0.0672(10) 0.0551(9) 0.0550(9) -0.0220(8) -0.0161(8) -0.0067(8)
F3 0.0379(7) 0.0475(8) 0.0469(8) 0.0029(6) -0.0076(6) -0.0060(6)
F4 0.0489(8) 0.0566(9) 0.0412(8) -0.0013(7) -0.0178(7) 0.0085(7)
B2 0.0343(13) 0.0402(13) 0.0375(13) -0.0092(11) -0.0120(11) 0.0013(10)
F5 0.0457(8) 0.0606(9) 0.0552(9) -0.0294(8) -0.0072(7) -0.0028(7)
F6 0.0549(9) 0.0680(10) 0.0487(9) -0.0058(8) -0.0140(7) -0.0228(8)
F7 0.0435(8) 0.0807(11) 0.0474(9) -0.0132(8) -0.0145(7) -0.0192(8)
F8 0.0926(14) 0.0680(11) 0.0475(9) -0.0045(8) -0.0157(9) 0.0358(10)
B3 0.058(2) 0.063(2) 0.0472(18) 0.0177(16) 0.0109(15) 0.0281(17)
F9 0.0817(13) 0.0783(12) 0.0479(9) 0.0080(9) 0.0028(9) 0.0447(10)
F10 0.1151(19) 0.120(2) 0.0761(15) -0.0279(14) -0.0350(14) 0.0525(16)
F11 0.0775(13) 0.0964(15) 0.0715(13) 0.0455(11) -0.0188(10) 0.0083(11)
F12 0.0893(16) 0.0634(13) 0.159(2) 0.0046(14) 0.0684(16) 0.0206(11)
B4 0.0503(17) 0.0390(14) 0.0587(18) -0.0152(13) -0.0219(14) 0.0053(13)
F13 0.0540(9) 0.0487(8) 0.0592(9) -0.0172(7) -0.0214(7) -0.0025(7)
F14 0.0932(14) 0.0634(11) 0.0640(11) -0.0073(9) -0.0379(10) 0.0047(10)
F15 0.0624(11) 0.0463(9) 0.1129(16) -0.0074(10) -0.0245(11) -0.0081(8)
F16 0.0805(13) 0.1162(17) 0.0858(14) -0.0609(13) -0.0403(11) 0.0514(13)
C1S 0.096(3) 0.070(2) 0.0476(18) -0.0039(15) -0.0108(17) 0.033(2)
O1S 0.216(5) 0.168(4) 0.066(2) -0.039(2) -0.016(2) 0.056(3)
C2S 0.074(3) 0.104(3) 0.140(4) 0.039(3) -0.031(3) -0.002(2)
C3S 0.086(3) 0.064(2) 0.075(2) 0.0057(17) -0.020(2) 0.0033(18)

loop_
_atom_type_symbol
_atom_type_description
_atom_type_scat_dispersion_real
_atom_type_scat_dispersion_imag
_atom_type_scat_source
C C 0.0033 0.0016 'International Tables Vol C Tables 4.2.6.8 and 6.1.1.4'
H H 0.0000 0.0000 'International Tables Vol C Tables 4.2.6.8 and 6.1.1.4'
B B 0.0013 0.0007 'International Tables Vol C Tables 4.2.6.8 and 6.1.1.4'
F F 0.0171 0.0103 'International Tables Vol C Tables 4.2.6.8 and 6.1.1.4'
Cu Cu 0.3201 1.2651 'International Tables Vol C Tables 4.2.6.8 and 6.1.1.4'
N N 0.0061 0.0033 'International Tables Vol C Tables 4.2.6.8 and 6.1.1.4'
O O 0.0106 0.0060 'International Tables Vol C Tables 4.2.6.8 and 6.1.1.4'

loop_
_geom_angle_atom_site_label_1
_geom_angle_atom_site_label_2
_geom_angle_atom_site_label_3
_geom_angle
_geom_angle_site_symmetry_1
_geom_angle_site_symmetry_3
_geom_angle_publ_flag
N1 Cu1 N4 176.09(7) . . ?
N1 Cu1 N2 77.68(6) . . ?
N4 Cu1 N2 103.26(6) . . ?
N1 Cu1 N3 77.48(6) . . ?
N4 Cu1 N3 101.56(6) . . ?
N2 Cu1 N3 155.16(6) . . ?
N1 Cu1 N5 106.18(6) . . ?
N4 Cu1 N5 77.62(7) . . ?
N2 Cu1 N5 92.97(6) . . ?
N3 Cu1 N5 93.32(6) . . ?
N1 Cu1 N6 100.81(6) . . ?
N4 Cu1 N6 75.38(6) . . ?
N2 Cu1 N6 93.84(6) . . ?
N3 Cu1 N6 91.38(6) . . ?
N5 Cu1 N6 152.99(6) . . ?
C1 N1 C5 120.03(17) . . ?
C1 N1 Cu1 119.87(13) . . ?
C5 N1 Cu1 120.04(13) . . ?
N1 C1 C2 121.69(18) . . ?
N1 C1 C6 114.90(17) . . ?
C2 C1 C6 123.41(18) . . ?
C1 C2 C3 118.47(19) . . ?
C4 C3 C2 119.72(19) . . ?
C3 C4 C5 118.82(19) . . ?
N1 C5 C4 121.24(18) . . ?
N1 C5 C11 115.22(17) . . ?
C4 C5 C11 123.52(18) . . ?
N2 C6 C1 119.67(18) . . ?
C6 N2 C7 117.69(17) . . ?
C6 N2 Cu1 107.73(13) . . ?
C7 N2 Cu1 134.56(13) . . ?
N2 C7 C8 108.56(18) . . ?
N2 C7 C10 106.31(19) . . ?
C8 C7 C10 111.8(3) . . ?
N2 C7 C9 112.94(18) . . ?
C8 C7 C9 108.6(2) . . ?
C10 C7 C9 108.7(3) . . ?
N3 C11 C5 119.15(18) . . ?
C11 N3 C12 118.56(17) . . ?
C11 N3 Cu1 108.02(13) . . ?
C12 N3 Cu1 133.31(13) . . ?
N3 C12 C15 107.10(17) . . ?
N3 C12 C14 106.52(17) . . ?
C15 C12 C14 110.6(2) . . ?
N3 C12 C13 113.92(17) . . ?
C15 C12 C13 109.32(19) . . ?
C14 C12 C13 109.33(19) . . ?
C20 N4 C16 119.60(17) . . ?
C20 N4 Cu1 121.46(14) . . ?
C16 N4 Cu1 118.92(14) . . ?
N4 C16 C17 121.68(19) . . ?
N4 C16 C21 115.82(17) . . ?
C17 C16 C21 122.49(19) . . ?
C18 C17 C16 118.7(2) . . ?
C17 C18 C19 119.6(2) . . ?
C18 C19 C20 118.9(2) . . ?
N4 C20 C19 121.44(19) . . ?
N4 C20 C26 116.87(17) . . ?
C19 C20 C26 121.63(19) . . ?
N5 C21 C16 119.70(19) . . ?
C21 N5 C22 118.63(18) . . ?
C21 N5 Cu1 107.92(14) . . ?
C22 N5 Cu1 133.41(13) . . ?
N5 C22 C25 108.05(17) . . ?
N5 C22 C24 112.16(17) . . ?
C25 C22 C24 109.6(2) . . ?
N5 C22 C23 106.51(18) . . ?
C25 C22 C23 109.44(19) . . ?
C24 C22 C23 110.9(2) . . ?
N6 C26 C20 120.28(19) . . ?
C26 N6 C27 119.36(17) . . ?
C26 N6 Cu1 106.00(13) . . ?
C27 N6 Cu1 134.59(12) . . ?
N6 C27 C28 107.36(17) . . ?
N6 C27 C30 107.30(18) . . ?
C28 C27 C30 109.79(19) . . ?
N6 C27 C29 113.37(17) . . ?
C28 C27 C29 109.0(2) . . ?
C30 C27 C29 109.9(2) . . ?
N7 Cu2 N10 178.84(7) . . ?
N7 Cu2 N8 78.33(7) . . ?
N10 Cu2 N8 102.82(7) . . ?
N7 Cu2 N9 77.29(7) . . ?
N10 Cu2 N9 101.56(6) . . ?
N8 Cu2 N9 155.62(6) . . ?
N7 Cu2 N12 102.92(6) . . ?
N10 Cu2 N12 77.22(6) . . ?
N8 Cu2 N12 92.75(6) . . ?
N9 Cu2 N12 93.06(6) . . ?
N7 Cu2 N11 102.67(6) . . ?
N10 Cu2 N11 77.23(6) . . ?
N8 Cu2 N11 90.49(6) . . ?
N9 Cu2 N11 94.42(6) . . ?
N12 Cu2 N11 154.33(6) . . ?
C35 N7 C31 120.36(18) . . ?
C35 N7 Cu2 120.30(14) . . ?
C31 N7 Cu2 119.34(14) . . ?
N7 C31 C32 121.3(2) . . ?
N7 C31 C36 115.11(18) . . ?
C32 C31 C36 123.60(19) . . ?
C31 C32 C33 118.6(2) . . ?
C34 C33 C32 119.6(2) . . ?
C33 C34 C35 119.2(2) . . ?
N7 C35 C34 121.03(19) . . ?
N7 C35 C41 115.11(18) . . ?
C34 C35 C41 123.86(19) . . ?
N8 C36 C31 119.18(19) . . ?
C36 N8 C37 118.44(18) . . ?
C36 N8 Cu2 108.01(14) . . ?
C37 N8 Cu2 133.53(13) . . ?
N8 C37 C38 113.52(18) . . ?
N8 C37 C39 107.96(18) . . ?
C38 C37 C39 108.7(2) . . ?
N8 C37 C40 106.72(19) . . ?
C38 C37 C40 110.2(2) . . ?
C39 C37 C40 109.6(2) . . ?
N9 C41 C35 119.42(18) . . ?
C41 N9 C42 119.58(17) . . ?
C41 N9 Cu2 107.85(14) . . ?
C42 N9 Cu2 132.56(13) . . ?
N9 C42 C43 113.80(18) . . ?
N9 C42 C44 106.99(17) . . ?
C43 C42 C44 109.65(19) . . ?
N9 C42 C45 106.51(16) . . ?
C43 C42 C45 109.44(19) . . ?
C44 C42 C45 110.38(19) . . ?
C50 N10 C46 119.67(17) . . ?
C50 N10 Cu2 120.26(14) . . ?
C46 N10 Cu2 120.04(13) . . ?
N10 C46 C47 121.36(19) . . ?
N10 C46 C51 115.95(17) . . ?
C47 C46 C51 122.68(19) . . ?
C48 C47 C46 119.0(2) . . ?
C47 C48 C49 119.68(19) . . ?
C50 C49 C48 118.6(2) . . ?
N10 C50 C49 121.68(19) . . ?
N10 C50 C56 115.76(17) . . ?
C49 C50 C56 122.56(18) . . ?
N11 C51 C46 119.70(18) . . ?
C51 N11 C52 119.41(17) . . ?
C51 N11 Cu2 106.95(13) . . ?
C52 N11 Cu2 133.62(13) . . ?
N11 C52 C53 106.29(17) . . ?
N11 C52 C55 107.14(17) . . ?
C53 C52 C55 110.3(2) . . ?
N11 C52 C54 113.50(17) . . ?
C53 C52 C54 109.79(19) . . ?
C55 C52 C54 109.70(18) . . ?
N12 C56 C50 119.46(18) . . ?
C56 N12 C57 119.14(17) . . ?
C56 N12 Cu2 107.26(13) . . ?
C57 N12 Cu2 133.57(13) . . ?
N12 C57 C59 107.11(19) . . ?
N12 C57 C60 106.5(2) . . ?
C59 C57 C60 111.5(3) . . ?
N12 C57 C58 114.06(19) . . ?
C59 C57 C58 108.5(3) . . ?
C60 C57 C58 109.1(3) . . ?
F1 B1 F2 110.8(2) . . ?
F1 B1 F4 109.3(2) . . ?
F2 B1 F4 108.8(2) . . ?
F1 B1 F3 110.16(19) . . ?
F2 B1 F3 109.2(2) . . ?
F4 B1 F3 108.56(19) . . ?
F7 B2 F8 110.9(2) . . ?
F7 B2 F5 110.8(2) . . ?
F8 B2 F5 108.0(2) . . ?
F7 B2 F6 108.4(2) . . ?
F8 B2 F6 108.4(2) . . ?
F5 B2 F6 110.3(2) . . ?
F10 B3 F11 109.4(3) . . ?
F10 B3 F12 110.2(3) . . ?
F11 B3 F12 110.3(3) . . ?
F10 B3 F9 109.3(3) . . ?
F11 B3 F9 107.7(3) . . ?
F12 B3 F9 109.9(3) . . ?
F16 B4 F14 114.0(3) . . ?
F16 B4 F13 110.5(2) . . ?
F14 B4 F13 110.4(2) . . ?
F16 B4 F15 108.4(2) . . ?
F14 B4 F15 106.4(2) . . ?
F13 B4 F15 106.9(3) . . ?
O1S C1S C2S 123.4(5) . . ?
O1S C1S C3S 118.6(5) . . ?
C2S C1S C3S 118.0(4) . . ?

loop_
_geom_bond_atom_site_label_1
_geom_bond_atom_site_label_2
_geom_bond_distance
_geom_bond_site_symmetry_2
_geom_bond_publ_flag
Cu1 N1 1.9317(16) . ?
Cu1 N4 1.9579(16) . ?
Cu1 N2 2.2949(17) . ?
Cu1 N3 2.3037(17) . ?
Cu1 N5 2.3115(17) . ?
Cu1 N6 2.4496(17) . ?
N1 C1 1.338(3) . ?
N1 C5 1.345(3) . ?
C1 C2 1.387(3) . ?
C1 C6 1.471(3) . ?
C2 C3 1.387(3) . ?
C3 C4 1.384(3) . ?
C4 C5 1.387(3) . ?
C5 C11 1.469(3) . ?
C6 N2 1.270(3) . ?
N2 C7 1.505(3) . ?
C7 C8 1.511(3) . ?
C7 C10 1.514(4) . ?
C7 C9 1.518(3) . ?
C11 N3 1.276(3) . ?
N3 C12 1.498(3) . ?
C12 C15 1.526(3) . ?
C12 C14 1.530(3) . ?
C12 C13 1.530(3) . ?
N4 C20 1.346(3) . ?
N4 C16 1.348(3) . ?
C16 C17 1.392(3) . ?
C16 C21 1.471(3) . ?
C17 C18 1.382(3) . ?
C18 C19 1.388(3) . ?
C19 C20 1.391(3) . ?
C20 C26 1.472(3) . ?
C21 N5 1.271(3) . ?
N5 C22 1.501(3) . ?
C22 C25 1.522(3) . ?
C22 C24 1.529(3) . ?
C22 C23 1.530(3) . ?
C26 N6 1.270(3) . ?
N6 C27 1.494(3) . ?
C27 C28 1.522(3) . ?
C27 C30 1.524(3) . ?
C27 C29 1.529(3) . ?
Cu2 N7 1.9274(17) . ?
Cu2 N10 1.9337(16) . ?
Cu2 N8 2.2781(17) . ?
Cu2 N9 2.3132(17) . ?
Cu2 N12 2.3491(17) . ?
Cu2 N11 2.3519(17) . ?
N7 C35 1.341(3) . ?
N7 C31 1.345(3) . ?
C31 C32 1.389(3) . ?
C31 C36 1.474(3) . ?
C32 C33 1.390(3) . ?
C33 C34 1.382(3) . ?
C34 C35 1.388(3) . ?
C35 C41 1.473(3) . ?
C36 N8 1.276(3) . ?
N8 C37 1.504(3) . ?
C37 C38 1.519(3) . ?
C37 C39 1.519(3) . ?
C37 C40 1.527(3) . ?
C41 N9 1.265(3) . ?
N9 C42 1.500(3) . ?
C42 C43 1.528(3) . ?
C42 C44 1.528(3) . ?
C42 C45 1.528(3) . ?
N10 C50 1.346(3) . ?
N10 C46 1.348(3) . ?
C46 C47 1.390(3) . ?
C46 C51 1.471(3) . ?
C47 C48 1.380(3) . ?
C48 C49 1.391(3) . ?
C49 C50 1.387(3) . ?
C50 C56 1.480(3) . ?
C51 N11 1.273(3) . ?
N11 C52 1.496(3) . ?
C52 C53 1.521(3) . ?
C52 C55 1.527(3) . ?
C52 C54 1.530(3) . ?
C56 N12 1.270(3) . ?
N12 C57 1.498(3) . ?
C57 C59 1.506(4) . ?
C57 C60 1.511(4) . ?
C57 C58 1.512(3) . ?
B1 F1 1.381(3) . ?
B1 F2 1.385(3) . ?
B1 F4 1.397(3) . ?
B1 F3 1.399(3) . ?
B2 F7 1.372(3) . ?
B2 F8 1.374(3) . ?
B2 F5 1.396(3) . ?
B2 F6 1.403(3) . ?
B3 F10 1.372(5) . ?
B3 F11 1.379(4) . ?
B3 F12 1.380(4) . ?
B3 F9 1.394(4) . ?
B4 F16 1.365(3) . ?
B4 F14 1.375(4) . ?
B4 F13 1.390(3) . ?
B4 F15 1.406(4) . ?
C1S O1S 1.212(5) . ?
C1S C2S 1.458(6) . ?
C1S C3S 1.478(5) . ?
